data_4335288
loop_
_publ_author_name
'Markus Str\"obele'
'Agnieszka Mos'
'Hans-J\"urgen Meyer'

_publ_contact_author
;
        H.-J\"urgen Meyer
        Institut f\"ur Anorganische Chemie
        Universit\"at T\"ubingen
        Auf der Morgenstelle 18
        72076 T\"ubingen
        Bundesrepublik Deutschland
;
_publ_contact_author_email juergen.meyer@uni-tuebingen.de
_publ_contact_author_fax '07071 29-5702'
_publ_contact_author_phone '07071 29-76226'
_publ_section_title
;
 Cluster Harvesting by Successive Reduction of a Metal Halide with a
 Nonconventional Reduction Agent: A Benefit for the Exploration of
 Metal-Rich Halide Systems
;
_journal_name_full 'Inorganic Chemistry'
_journal_page_first 6951
_journal_page_last 6956
_journal_paper_doi 10.1021/ic4009366
_journal_volume 52
_journal_year 2013
_chemical_formula_moiety Fe2W2Cl10
_chemical_formula_sum 'Cl10 Fe2 W2'
_chemical_formula_weight 833.924
_chemical_name_systematic ' ?'
_space_group_IT_number 15
_symmetry_cell_setting monoclinic
_symmetry_space_group_name_Hall '-C 2yc'
_symmetry_space_group_name_H-M 'C 1 2/c 1'
_audit_creation_method 'FullProf Suite'
_cell_angle_alpha 90.00000
_cell_angle_beta 109.713(4)
_cell_angle_gamma 90.00000
_cell_formula_units_Z 4
_cell_length_a 6.2486(4)
_cell_length_b 16.734(1)
_cell_length_c 12.6373(9)
_cell_measurement_temperature 298
_cell_volume 1243.97(14)
_computing_structure_refinement FULLPROF
_computing_structure_solution 'EXPO 2009'
_diffrn_ambient_temperature 298
_diffrn_measurement_device_type StadIP
_diffrn_radiation_monochromator Germanium
_diffrn_radiation_type 'Cu K\a1'
_diffrn_radiation_wavelength 1.54060
_diffrn_source 'x-ray tube'
_diffrn_source_target Cu
_exptl_absorpt_coefficient_mu 71.063
_pd_char_colour 'dark green'
_pd_instr_location ' ?'
_pd_meas_2theta_range_inc 0.020000
_pd_meas_2theta_range_max 90.00000
_pd_meas_2theta_range_min 11.00000
_pd_meas_number_of_points 3951
_pd_proc_2theta_range_inc 0.020000
_pd_proc_2theta_range_max 90.0000
_pd_proc_2theta_range_min 11.0000
_pd_proc_ls_pref_orient_corr ' ?'
_pd_proc_ls_prof_R_factor 2.3245
_pd_proc_ls_prof_wR_expected 1.5392
_pd_proc_ls_prof_wR_factor 3.0738
_pd_proc_wavelength 1.540598
_pd_spec_mount_mode transmission
_pd_spec_shape flat_sheet
_refine_ls_number_parameters 40
_refine_ls_number_reflns 549
_refine_ls_number_restraints 0
_refine_ls_R_I_factor 9.4417
_refine_ls_shift/su_max 0.000
_refine_ls_shift/su_mean 0.000
_cod_data_source_file ic4009366_si_001.cif
_cod_data_source_block Cl10Fe2W2
_cod_original_sg_symbol_H-M 'C 2/c'
_cod_database_code 4335288
_pd_proc_ls_prof_cr_factor 21.7009
_pd_proc_ls_prof_cwr_factor 18.9531
_pd_proc_ls_prof_cwr_expected 9.4909
_pd_proc_ls_prof_chi2 3.9879
_pd_proc_ls_prof_echi2 3.9632

loop_
_symmetry_equiv_pos_as_xyz
x,y,z
-x,y,-z+1/2
-x,-y,-z
x,-y,z+1/2
x+1/2,y+1/2,z
-x+1/2,y+1/2,-z+1/2
-x+1/2,-y+1/2,-z
x+1/2,-y+1/2,z+1/2

loop_
_atom_site_label
_atom_site_fract_x
_atom_site_fract_y
_atom_site_fract_z
_atom_site_U_iso_or_equiv
_atom_site_occupancy
_atom_site_adp_type
_atom_site_type_symbol
W1 0.00000 0.82235(4) 0.25000 0.0344(4) 1.00000 Uiso W
W2 0.00000 0.97993(5) 0.25000 0.0453(4) 1.00000 Uiso W
Fe1 0.00000 0.20204(15) 0.25000 0.0338(8) 1.00000 Uiso Fe
Fe2 0.00000 0.58262(19) 0.25000 0.0744(11) 1.00000 Uiso Fe
Cl1 0.2463(3) 0.10074(16) 0.90145(13) 0.0152(3) 1.00000 Uiso Cl
Cl2 0.2792(4) 0.19596(12) 0.65099(15) 0.0152(3) 1.00000 Uiso Cl
Cl3 0.2091(3) 1.01000(13) 0.61508(17) 0.0152(3) 1.00000 Uiso Cl
Cl4 0.2267(2) 0.30286(12) 0.83700(15) 0.0152(3) 1.00000 Uiso Cl
Cl5 0.2572(3) 0.91492(13) 0.86485(13) 0.0152(3) 1.00000 Uiso Cl

loop_
_atom_type_symbol
_atom_type_scat_Cromer_Mann_a1
_atom_type_scat_Cromer_Mann_b1
_atom_type_scat_Cromer_Mann_a2
_atom_type_scat_Cromer_Mann_b2
_atom_type_scat_Cromer_Mann_a3
_atom_type_scat_Cromer_Mann_b3
_atom_type_scat_Cromer_Mann_a4
_atom_type_scat_Cromer_Mann_b4
_atom_type_scat_Cromer_Mann_c
_atom_type_scat_dispersion_real
_atom_type_scat_dispersion_imag
_atom_type_scat_source
w 29.08180 1.72029 15.43000 9.22590 14.43270 0.32170 5.11982 57.05600 9.88750 -6.04800 5.57700 International_Tables_for_Crystallography_Vol.C(1991)_Tables_6.1.1.4_and_6.1.1.5
fe+2 11.04240 4.65380 7.37400 0.30530 4.13460 12.05460 0.43990 31.28090 1.00970 -1.17900 3.20400 International_Tables_for_Crystallography_Vol.C(1991)_Tables_6.1.1.4_and_6.1.1.5
cl-1 18.29150 0.00660 7.20840 1.17170 6.53370 19.54240 2.33860 60.44860 -16.37800 0.34800 0.70200 International_Tables_for_Crystallography_Vol.C(1991)_Tables_6.1.1.4_and_6.1.1.5

loop_
_geom_angle_atom_site_label_1
_geom_angle_atom_site_label_2
_geom_angle_atom_site_label_3
_geom_angle
_geom_angle_site_symmetry_3
W2 W1 Fe1 122.80(8) 2_565

loop_
_geom_bond_atom_site_label_1
_geom_bond_atom_site_label_2
_geom_bond_distance
_geom_bond_site_symmetry_2
W1 W2 2.6369(11) .
W1 Cl1 2.3877(19) 3_566
W1 Cl1 2.3877(19) 4_564
W1 Cl2 2.485(3) 3_566
W1 Cl2 2.485(3) 4_564
W1 Cl4 2.5602(19) 3_566
W1 Cl4 2.5602(19) 4_564
W2 W1 2.6369(11) .
W2 Cl1 2.4222(20) 3_566
W2 Cl1 2.4222(20) 4_564
W2 Cl3 2.479(2) 3_576
W2 Cl3 2.479(2) 4_574
W2 Cl5 2.4924(19) 3_576
W2 Cl5 2.4924(19) 4_574
Fe1 Cl2 2.284(3) 7_556
Fe1 Cl2 2.284(3) 8_454
Fe1 Cl4 2.3235(18) 7_556
Fe1 Cl4 2.3235(18) 8_454
Fe1 Cl5 2.636(3) 3_566
Fe1 Cl5 2.636(3) 4_564
Fe2 Cl3 2.554(3) 7_566
Fe2 Cl3 2.554(3) 8_464
Fe2 Cl4 2.416(3) 3_566
Fe2 Cl4 2.416(3) 4_564
Fe2 Cl5 2.428(2) 7_566
Fe2 Cl5 2.428(2) 8_464
Cl1 W1 2.3877(19) 3_566
Cl1 W2 2.4222(20) 3_566
Cl2 W1 2.485(3) 3_566
Cl2 Fe1 2.284(3) 7_556
Cl3 W2 2.479(2) 3_576
Cl3 Fe2 2.554(3) 7_566
Cl4 W1 2.5602(19) 3_566
Cl4 Fe1 2.3235(18) 7_556
Cl4 Fe2 2.416(3) 3_566
Cl5 W2 2.4924(19) 3_576
Cl5 Fe1 2.636(3) 3_566
Cl5 Fe2 2.428(2) 7_566
